data_7236269
loop_
_publ_author_name
'\'Switlicka, Anna'
'Klemens, Tomasz'
'Machura, Barbara'
'Schab-Balcerzak, Ewa'
'Laba, Katarzyna'
'Lapkowski, Mieczyslaw'
'Grucela, Marzena'
'Nycz, Jacek'
'Szala, Marcin'
'Kania, Magdalena'

_publ_section_title
;
 Rhenium(i) complexes with phenanthrolines bearing electron-withdrawing Cl
 and electron-donating CH3 substituents -- synthesis, photophysical,
 thermal, and electrochemical properties with electroluminescence ability
;
_journal_issue 114
_journal_name_full 'RSC Advances'
_journal_page_first 112908
_journal_paper_doi 10.1039/C6RA23935H
_journal_volume 6
_journal_year 2016
_chemical_formula_moiety 'C18 H12 Cl3 N2 O3 Re'
_chemical_formula_sum 'C18 H12 Cl3 N2 O3 Re'
_chemical_formula_weight 596.85
_space_group_crystal_system monoclinic
_space_group_IT_number 14
_space_group_name_Hall '-P 2yn'
_space_group_name_H-M_alt 'P 1 21/n 1'
_atom_sites_solution_hydrogens geom
_audit_creation_method SHELXL-2014/6
_audit_update_record
;
2016-08-31 deposited with the CCDC.
2016-11-30 downloaded from the CCDC.
;
_cell_angle_alpha 90
_cell_angle_beta 98.199(3)
_cell_angle_gamma 90
_cell_formula_units_Z 8
_cell_length_a 10.8752(5)
_cell_length_b 32.4799(13)
_cell_length_c 10.9891(4)
_cell_measurement_reflns_used 12244
_cell_measurement_temperature 295(2)
_cell_measurement_theta_max 28.8600
_cell_measurement_theta_min 3.7870
_cell_volume 3842.0(3)
_computing_cell_refinement 'CrysAlis RED v. 1.163 (UNIL IC & KUMA 2000)'
_computing_data_collection 'CrysAlis CCD v. 1.163 (UNIL IC & KUMA 2000)'
_computing_data_reduction 'CrysAlis RED v. 1.163 (UNIL IC & KUMA 2000)'
_computing_molecular_graphics 'Mercury (Macrae, J.Appl.Cryst. 41 (2008) 466-470'
_computing_publication_material 'Olex2 (Dolomanov et al., 2009)'
_computing_structure_refinement 'SHELXL-2014/6 (Sheldrick, 2014)'
_computing_structure_solution 'SHELXS-97 (Sheldrick, 1990)'
_diffrn_ambient_temperature 295(2)
_diffrn_measured_fraction_theta_full 0.976
_diffrn_measured_fraction_theta_max 0.997
_diffrn_measurement_device_type 'Oxford Diffraction Gemini A Ultra'
_diffrn_radiation_type MoK\a
_diffrn_radiation_wavelength 0.71073
_diffrn_reflns_av_R_equivalents 0.0625
_diffrn_reflns_av_unetI/netI 0.0513
_diffrn_reflns_Laue_measured_fraction_full 0.976
_diffrn_reflns_Laue_measured_fraction_max 0.997
_diffrn_reflns_limit_h_max 12
_diffrn_reflns_limit_h_min -11
_diffrn_reflns_limit_k_max 33
_diffrn_reflns_limit_k_min -38
_diffrn_reflns_limit_l_max 12
_diffrn_reflns_limit_l_min -13
_diffrn_reflns_number 28790
_diffrn_reflns_point_group_measured_fraction_full 0.976
_diffrn_reflns_point_group_measured_fraction_max 0.997
_diffrn_reflns_theta_full 25.242
_diffrn_reflns_theta_max 25.050
_diffrn_reflns_theta_min 3.412
_exptl_absorpt_coefficient_mu 6.764
_exptl_absorpt_correction_T_max 1.00000
_exptl_absorpt_correction_T_min 0.18277
_exptl_absorpt_correction_type multi-scan
_exptl_absorpt_process_details 'Blessing, Acta Cryst. A51 (1995) 33-38'
_exptl_crystal_colour orange
_exptl_crystal_density_diffrn 2.064
_exptl_crystal_description plate
_exptl_crystal_F_000 2272
_exptl_crystal_size_max 0.09
_exptl_crystal_size_mid 0.09
_exptl_crystal_size_min 0.04
_refine_diff_density_max 3.087
_refine_diff_density_min -2.551
_refine_diff_density_rms 0.156
_refine_ls_extinction_method none
_refine_ls_goodness_of_fit_ref 1.115
_refine_ls_hydrogen_treatment constr
_refine_ls_matrix_type full
_refine_ls_number_parameters 493
_refine_ls_number_reflns 6774
_refine_ls_number_restraints 0
_refine_ls_restrained_S_all 1.115
_refine_ls_R_factor_all 0.0631
_refine_ls_R_factor_gt 0.0494
_refine_ls_shift/su_max 0.000
_refine_ls_shift/su_mean 0.000
_refine_ls_structure_factor_coef Fsqd
_refine_ls_weighting_details 'w=1/[\s^2^(Fo^2^)+(0.0219P)^2^+33.3746P] where P=(Fo^2^+2Fc^2^)/3'
_refine_ls_weighting_scheme calc
_refine_ls_wR_factor_gt 0.0965
_refine_ls_wR_factor_ref 0.1008
_reflns_Friedel_coverage 0.000
_reflns_number_gt 5687
_reflns_number_total 6774
_reflns_threshold_expression 'I > 2\s(I)'
_cod_data_source_file c6ra23935h2.cif
_cod_data_source_block ren513b
_cod_original_sg_symbol_H-M 'P 21/n'
_cod_database_code 7236269
_shelx_space_group_comment
;
The symmetry employed for this shelxl refinement is uniquely defined
by the following loop, which should always be used as a source of
symmetry information in preference to the above space-group names.
They are only intended as comments.
;
_shelxl_version_number 2014/6

loop_
_space_group_symop_operation_xyz
'x, y, z'
'-x+1/2, y+1/2, -z+1/2'
'-x, -y, -z'
'x-1/2, -y-1/2, z-1/2'

loop_
_atom_site_label
_atom_site_type_symbol
_atom_site_fract_x
_atom_site_fract_y
_atom_site_fract_z
_atom_site_U_iso_or_equiv
_atom_site_adp_type
_atom_site_occupancy
_atom_site_site_symmetry_order
_atom_site_calc_flag
_atom_site_refinement_flags_posn
_atom_site_refinement_flags_adp
Re1 Re 0.29509(4) 0.02538(2) 0.21430(3) 0.03611(11) Uani 1 1 d . .
Re2 Re 0.19424(4) -0.20677(2) 0.10447(3) 0.04044(12) Uani 1 1 d . .
N1 N 0.1452(7) 0.0622(2) 0.2713(6) 0.0354(17) Uani 1 1 d . .
N2 N 0.2478(6) -0.0051(2) 0.3814(6) 0.0338(17) Uani 1 1 d . .
N3 N 0.2250(6) -0.2673(2) 0.0215(6) 0.0359(17) Uani 1 1 d . .
N4 N 0.2829(7) -0.1931(2) -0.0579(7) 0.0397(18) Uani 1 1 d . .
O2 O 0.3606(9) 0.0776(3) 0.0010(8) 0.089(3) Uani 1 1 d . .
O1 O 0.5297(9) -0.0210(3) 0.1743(11) 0.105(4) Uani 1 1 d . .
O3 O 0.1419(9) -0.0321(3) 0.0339(7) 0.073(2) Uani 1 1 d . .
O4 O 0.1225(10) -0.1222(3) 0.1927(9) 0.098(3) Uani 1 1 d . .
O5 O 0.0616(9) -0.2308(3) 0.3199(8) 0.085(3) Uani 1 1 d . .
O6 O 0.4337(8) -0.2002(3) 0.2803(8) 0.087(3) Uani 1 1 d . .
C1 C 0.4400(11) -0.0048(4) 0.1893(11) 0.064(3) Uani 1 1 d . .
C2 C 0.3359(11) 0.0581(3) 0.0846(10) 0.055(3) Uani 1 1 d . .
C3 C 0.1956(10) -0.0098(3) 0.1020(9) 0.048(3) Uani 1 1 d . .
C4 C 0.0846(8) 0.0935(3) 0.2119(8) 0.038(2) Uani 1 1 d . .
C5 C 0.0216(9) 0.1228(3) 0.2735(9) 0.045(2) Uani 1 1 d . .
H5 H -0.0161 0.1452 0.2307 0.054 Uiso 1 1 calc R U
C6 C 0.0154(9) 0.1185(3) 0.3955(9) 0.045(2) Uani 1 1 d . .
C7 C 0.0653(8) 0.0838(3) 0.4587(8) 0.037(2) Uani 1 1 d . .
C8 C 0.0547(9) 0.0741(3) 0.5835(8) 0.044(2) Uani 1 1 d . .
H8 H 0.0123 0.0925 0.6274 0.052 Uiso 1 1 calc R U
C9 C 0.1026(9) 0.0401(3) 0.6411(8) 0.045(2) Uani 1 1 d . .
C10 C 0.1663(8) 0.0107(3) 0.5741(7) 0.036(2) Uani 1 1 d . .
C11 C 0.2163(8) -0.0276(3) 0.6186(8) 0.038(2) Uani 1 1 d . .
C12 C 0.2722(9) -0.0538(3) 0.5454(9) 0.044(2) Uani 1 1 d . .
H12 H 0.2995 -0.0795 0.5745 0.053 Uiso 1 1 calc R U
C13 C 0.2882(9) -0.0416(3) 0.4272(8) 0.040(2) Uani 1 1 d . .
C14 C 0.1848(8) 0.0199(3) 0.4523(7) 0.0308(19) Uani 1 1 d . .
C15 C 0.1308(8) 0.0560(3) 0.3924(7) 0.0306(19) Uani 1 1 d . .
C16 C 0.0870(15) 0.0356(5) 0.7740(10) 0.091(5) Uani 1 1 d . .
H16A H 0.0527 0.0605 0.8021 0.137 Uiso 1 1 calc R U
H16B H 0.1663 0.0303 0.8220 0.137 Uiso 1 1 calc R U
H16C H 0.0319 0.0130 0.7831 0.137 Uiso 1 1 calc R U
C17 C 0.0833(10) 0.0987(4) 0.0768(8) 0.057(3) Uani 1 1 d . .
H17A H 0.0152 0.1162 0.0444 0.085 Uiso 1 1 calc R U
H17B H 0.0739 0.0723 0.0372 0.085 Uiso 1 1 calc R U
H17C H 0.1599 0.1110 0.0617 0.085 Uiso 1 1 calc R U
C18 C 0.3530(11) -0.0707(3) 0.3532(10) 0.060(3) Uani 1 1 d . .
H18A H 0.4393 -0.0634 0.3601 0.090 Uiso 1 1 calc R U
H18B H 0.3161 -0.0692 0.2686 0.090 Uiso 1 1 calc R U
H18C H 0.3455 -0.0982 0.3832 0.090 Uiso 1 1 calc R U
Cl1 Cl 0.4235(2) 0.07168(7) 0.3610(2) 0.0455(6) Uani 1 1 d . .
Cl2 Cl -0.0528(3) 0.15668(11) 0.4718(3) 0.0798(10) Uani 1 1 d . .
Cl3 Cl 0.2094(3) -0.04499(9) 0.7655(2) 0.0637(8) Uani 1 1 d . .
Cl4 Cl 0.0021(2) -0.20867(7) -0.0478(2) 0.0438(6) Uani 1 1 d . .
Cl5 Cl 0.3850(3) -0.17379(10) -0.4373(3) 0.0689(8) Uani 1 1 d . .
Cl6 Cl 0.1599(3) -0.38012(9) -0.2148(3) 0.0712(8) Uani 1 1 d . .
C0AA C 0.2715(8) -0.2245(3) -0.1423(8) 0.038(2) Uani 1 1 d . .
C1AA C 0.2373(8) -0.2643(3) -0.1014(8) 0.036(2) Uani 1 1 d . .
C19 C 0.1531(11) -0.1530(4) 0.1580(10) 0.060(3) Uani 1 1 d . .
C20 C 0.1095(11) -0.2236(4) 0.2380(10) 0.056(3) Uani 1 1 d . .
C21 C 0.3500(12) -0.2040(3) 0.2146(10) 0.057(3) Uani 1 1 d . .
C22 C 0.2098(8) -0.3045(3) 0.0687(9) 0.042(2) Uani 1 1 d . .
C23 C 0.1938(9) -0.3386(3) -0.0069(10) 0.047(2) Uani 1 1 d . .
H23 H 0.1806 -0.3642 0.0273 0.057 Uiso 1 1 calc R U
C24 C 0.1967(9) -0.3358(3) -0.1306(10) 0.044(2) Uani 1 1 d . .
C25 C 0.2215(9) -0.2979(3) -0.1853(9) 0.043(2) Uani 1 1 d . .
C26 C 0.2347(11) -0.2904(3) -0.3127(10) 0.057(3) Uani 1 1 d . .
C27 C 0.2722(10) -0.2530(3) -0.3462(9) 0.054(3) Uani 1 1 d . .
H27 H 0.2832 -0.2489 -0.4277 0.065 Uiso 1 1 calc R U
C28 C 0.2954(9) -0.2198(3) -0.2631(9) 0.043(2) Uani 1 1 d . .
C29 C 0.3467(9) -0.1816(3) -0.2919(9) 0.048(3) Uani 1 1 d . .
C30 C 0.3659(9) -0.1519(3) -0.2077(10) 0.054(3) Uani 1 1 d . .
H30 H 0.4027 -0.1273 -0.2269 0.065 Uiso 1 1 calc R U
C31 C 0.3310(10) -0.1573(3) -0.0886(9) 0.048(2) Uani 1 1 d . .
C32 C 0.2115(17) -0.3221(5) -0.4154(13) 0.115(7) Uani 1 1 d . .
H32A H 0.2693 -0.3444 -0.3986 0.172 Uiso 1 1 calc R U
H32B H 0.2223 -0.3094 -0.4921 0.172 Uiso 1 1 calc R U
H32C H 0.1283 -0.3324 -0.4203 0.172 Uiso 1 1 calc R U
C33 C 0.3484(13) -0.1222(3) 0.0010(11) 0.071(4) Uani 1 1 d . .
H33A H 0.4010 -0.1018 -0.0279 0.106 Uiso 1 1 calc R U
H33B H 0.3862 -0.1322 0.0798 0.106 Uiso 1 1 calc R U
H33C H 0.2691 -0.1103 0.0086 0.106 Uiso 1 1 calc R U
C34 C 0.2099(11) -0.3094(3) 0.2021(9) 0.059(3) Uani 1 1 d . .
H34A H 0.1286 -0.3034 0.2219 0.089 Uiso 1 1 calc R U
H34B H 0.2691 -0.2908 0.2458 0.089 Uiso 1 1 calc R U
H34C H 0.2320 -0.3372 0.2256 0.089 Uiso 1 1 calc R U

loop_
_atom_site_aniso_label
_atom_site_aniso_U_11
_atom_site_aniso_U_22
_atom_site_aniso_U_33
_atom_site_aniso_U_23
_atom_site_aniso_U_13
_atom_site_aniso_U_12
Re1 0.0432(2) 0.0332(2) 0.0347(2) -0.00523(16) 0.01483(15) -0.00218(17)
Re2 0.0443(2) 0.0347(2) 0.0400(2) -0.00059(16) -0.00208(16) -0.00126(17)
N1 0.041(4) 0.037(5) 0.029(4) -0.005(3) 0.007(3) -0.006(4)
N2 0.033(4) 0.031(4) 0.037(4) -0.005(3) 0.003(3) 0.001(3)
N3 0.027(4) 0.037(5) 0.044(4) 0.006(3) 0.005(3) 0.003(3)
N4 0.039(5) 0.029(4) 0.049(5) 0.003(4) 0.000(3) -0.006(3)
O2 0.116(8) 0.078(6) 0.087(6) 0.035(5) 0.061(6) 0.007(5)
O1 0.083(7) 0.086(7) 0.158(10) -0.027(7) 0.060(7) 0.019(6)
O3 0.108(7) 0.062(6) 0.050(5) -0.007(4) 0.009(4) -0.031(5)
O4 0.133(9) 0.044(6) 0.111(8) -0.032(5) -0.005(6) 0.018(5)
O5 0.101(7) 0.093(7) 0.069(6) -0.013(5) 0.041(5) -0.013(6)
O6 0.059(6) 0.122(8) 0.074(6) 0.022(5) -0.008(5) -0.024(5)
C1 0.059(8) 0.064(8) 0.078(8) -0.024(6) 0.037(6) -0.001(6)
C2 0.072(8) 0.047(7) 0.052(6) -0.007(5) 0.025(6) 0.005(6)
C3 0.072(7) 0.038(6) 0.036(5) 0.001(5) 0.018(5) 0.003(5)
C4 0.033(5) 0.043(6) 0.037(5) 0.003(4) 0.006(4) -0.008(4)
C5 0.044(6) 0.041(6) 0.049(6) 0.003(5) 0.002(4) 0.009(5)
C6 0.037(5) 0.048(6) 0.049(6) -0.003(5) 0.008(4) 0.011(5)
C7 0.036(5) 0.037(6) 0.036(5) -0.006(4) 0.002(4) 0.000(4)
C8 0.040(6) 0.050(6) 0.042(5) -0.009(5) 0.009(4) 0.010(5)
C9 0.042(6) 0.066(7) 0.028(5) -0.007(4) 0.010(4) -0.001(5)
C10 0.032(5) 0.045(6) 0.031(5) 0.000(4) 0.006(4) -0.010(4)
C11 0.038(5) 0.040(6) 0.036(5) 0.013(4) 0.001(4) -0.007(4)
C12 0.044(6) 0.039(6) 0.049(6) 0.007(5) 0.011(4) 0.006(5)
C13 0.041(6) 0.040(6) 0.037(5) 0.003(4) -0.001(4) 0.008(4)
C14 0.029(5) 0.033(5) 0.030(4) -0.001(4) 0.003(3) -0.002(4)
C15 0.031(5) 0.029(5) 0.032(5) -0.004(4) 0.005(3) -0.003(4)
C16 0.134(13) 0.099(11) 0.048(7) 0.008(7) 0.034(8) 0.016(9)
C17 0.069(7) 0.061(7) 0.041(6) 0.014(5) 0.007(5) 0.008(6)
C18 0.087(9) 0.037(6) 0.058(7) -0.002(5) 0.015(6) 0.018(6)
Cl1 0.0348(12) 0.0410(14) 0.0605(15) -0.0191(11) 0.0064(10) -0.0065(10)
Cl2 0.095(2) 0.075(2) 0.0719(19) -0.0073(16) 0.0191(17) 0.0466(19)
Cl3 0.079(2) 0.0694(19) 0.0451(15) 0.0225(13) 0.0164(13) 0.0002(15)
Cl4 0.0405(13) 0.0393(14) 0.0487(13) -0.0009(10) -0.0041(10) 0.0059(10)
Cl5 0.0687(19) 0.076(2) 0.0685(18) 0.0246(16) 0.0307(15) -0.0023(16)
Cl6 0.091(2) 0.0363(16) 0.086(2) -0.0131(14) 0.0110(17) -0.0024(15)
C0AA 0.033(5) 0.038(6) 0.044(5) 0.006(4) 0.008(4) 0.006(4)
C1AA 0.023(5) 0.039(6) 0.046(5) 0.006(4) 0.010(4) 0.003(4)
C19 0.075(8) 0.048(7) 0.052(6) -0.003(5) -0.005(6) -0.005(6)
C20 0.064(7) 0.057(7) 0.047(6) -0.008(5) 0.009(5) -0.007(6)
C21 0.064(8) 0.049(7) 0.055(7) 0.009(5) -0.003(6) -0.019(6)
C22 0.029(5) 0.041(6) 0.055(6) 0.014(5) 0.003(4) 0.005(4)
C23 0.041(6) 0.028(6) 0.074(7) 0.008(5) 0.011(5) 0.000(4)
C24 0.034(5) 0.032(6) 0.067(7) -0.007(5) 0.009(5) 0.005(4)
C25 0.041(6) 0.040(6) 0.048(6) -0.004(4) 0.009(4) 0.004(4)
C26 0.069(8) 0.052(7) 0.053(6) -0.010(5) 0.025(6) -0.005(6)
C27 0.059(7) 0.064(8) 0.045(6) 0.003(5) 0.028(5) 0.000(6)
C28 0.035(5) 0.045(6) 0.051(6) 0.006(5) 0.009(4) -0.001(4)
C29 0.040(6) 0.051(7) 0.057(6) 0.022(5) 0.014(5) 0.003(5)
C30 0.048(7) 0.045(7) 0.071(7) 0.016(6) 0.013(5) -0.008(5)
C31 0.054(6) 0.036(6) 0.051(6) 0.008(5) -0.005(5) -0.001(5)
C32 0.199(19) 0.075(11) 0.084(10) -0.029(8) 0.068(11) -0.049(11)
C33 0.100(10) 0.033(6) 0.076(8) 0.001(6) 0.000(7) -0.017(6)
C34 0.073(8) 0.055(7) 0.050(6) 0.021(5) 0.008(5) 0.002(6)

loop_
_atom_type_symbol
_atom_type_description
_atom_type_scat_dispersion_real
_atom_type_scat_dispersion_imag
_atom_type_scat_source
C C 0.0033 0.0016 'International Tables Vol C Tables 4.2.6.8 and 6.1.1.4'
H H 0.0000 0.0000 'International Tables Vol C Tables 4.2.6.8 and 6.1.1.4'
N N 0.0061 0.0033 'International Tables Vol C Tables 4.2.6.8 and 6.1.1.4'
O O 0.0106 0.0060 'International Tables Vol C Tables 4.2.6.8 and 6.1.1.4'
Cl Cl 0.1484 0.1585 'International Tables Vol C Tables 4.2.6.8 and 6.1.1.4'
Re Re -1.0185 7.2310 'International Tables Vol C Tables 4.2.6.8 and 6.1.1.4'

loop_
_geom_angle_atom_site_label_1
_geom_angle_atom_site_label_2
_geom_angle_atom_site_label_3
_geom_angle
C2 Re1 C3 91.2(4)
C2 Re1 C1 83.8(5)
C3 Re1 C1 90.2(5)
C2 Re1 N1 100.1(4)
C3 Re1 N1 97.8(4)
C1 Re1 N1 171.0(4)
C2 Re1 N2 172.1(4)
C3 Re1 N2 95.3(3)
C1 Re1 N2 100.6(4)
N1 Re1 N2 74.7(3)
C2 Re1 Cl1 88.8(3)
C3 Re1 Cl1 179.6(3)
C1 Re1 Cl1 90.3(4)
N1 Re1 Cl1 81.73(19)
N2 Re1 Cl1 84.73(19)
C19 Re2 C20 82.4(5)
C19 Re2 C21 89.3(5)
C20 Re2 C21 90.4(5)
C19 Re2 N4 102.4(4)
C20 Re2 N4 174.2(4)
C21 Re2 N4 93.0(4)
C19 Re2 N3 172.8(4)
C20 Re2 N3 100.3(4)
C21 Re2 N3 97.3(4)
N4 Re2 N3 74.6(3)
C19 Re2 Cl4 91.1(3)
C20 Re2 Cl4 93.4(3)
C21 Re2 Cl4 176.2(3)
N4 Re2 Cl4 83.2(2)
N3 Re2 Cl4 82.09(19)
C4 N1 C15 118.0(7)
C4 N1 Re1 128.0(6)
C15 N1 Re1 113.0(6)
C13 N2 C14 118.3(7)
C13 N2 Re1 127.4(6)
C14 N2 Re1 113.6(5)
C22 N3 C1AA 118.7(8)
C22 N3 Re2 127.6(6)
C1AA N3 Re2 112.4(6)
C31 N4 C0AA 118.5(8)
C31 N4 Re2 127.9(7)
C0AA N4 Re2 113.0(6)
O1 C1 Re1 176.6(11)
O2 C2 Re1 178.1(10)
O3 C3 Re1 176.2(10)
N1 C4 C5 121.6(8)
N1 C4 C17 120.6(8)
C5 C4 C17 117.8(9)
C6 C5 C4 120.2(9)
C5 C6 C7 120.3(9)
C5 C6 Cl2 119.5(8)
C7 C6 Cl2 120.2(7)
C6 C7 C15 116.7(8)
C6 C7 C8 125.3(8)
C15 C7 C8 118.0(8)
C9 C8 C7 123.7(8)
C8 C9 C10 119.1(8)
C8 C9 C16 116.7(10)
C10 C9 C16 124.3(10)
C14 C10 C11 114.3(8)
C14 C10 C9 119.3(8)
C11 C10 C9 126.4(8)
C12 C11 C10 121.5(8)
C12 C11 Cl3 115.5(7)
C10 C11 Cl3 123.0(7)
C11 C12 C13 119.8(9)
N2 C13 C12 121.7(9)
N2 C13 C18 120.9(8)
C12 C13 C18 117.4(9)
N2 C14 C10 124.2(8)
N2 C14 C15 115.4(7)
C10 C14 C15 120.3(8)
N1 C15 C7 122.7(8)
N1 C15 C14 117.9(7)
C7 C15 C14 119.4(7)
N4 C0AA C28 123.3(9)
N4 C0AA C1AA 117.4(8)
C28 C0AA C1AA 119.2(9)
N3 C1AA C25 124.0(8)
N3 C1AA C0AA 116.0(8)
C25 C1AA C0AA 120.0(8)
O4 C19 Re2 175.6(12)
O5 C20 Re2 175.0(10)
O6 C21 Re2 174.9(12)
N3 C22 C23 120.4(9)
N3 C22 C34 120.1(9)
C23 C22 C34 119.5(9)
C24 C23 C22 121.6(9)
C23 C24 C25 121.0(9)
C23 C24 Cl6 116.1(8)
C25 C24 Cl6 122.8(8)
C24 C25 C1AA 113.9(8)
C24 C25 C26 127.5(9)
C1AA C25 C26 118.5(9)
C27 C26 C25 119.4(10)
C27 C26 C32 115.5(10)
C25 C26 C32 125.1(10)
C26 C27 C28 122.9(9)
C0AA C28 C27 119.4(9)
C0AA C28 C29 116.2(9)
C27 C28 C29 124.3(9)
C30 C29 C28 120.5(9)
C30 C29 Cl5 120.2(8)
C28 C29 Cl5 119.4(9)
C29 C30 C31 120.9(9)
N4 C31 C30 120.2(9)
N4 C31 C33 120.8(9)
C30 C31 C33 119.0(9)

loop_
_geom_bond_atom_site_label_1
_geom_bond_atom_site_label_2
_geom_bond_distance
Re1 C2 1.881(11)
Re1 C3 1.903(11)
Re1 C1 1.909(11)
Re1 N1 2.184(7)
Re1 N2 2.211(7)
Re1 Cl1 2.484(2)
Re2 C19 1.917(12)
Re2 C20 1.921(11)
Re2 C21 1.938(12)
Re2 N4 2.192(8)
Re2 N3 2.213(7)
Re2 Cl4 2.485(2)
N1 C4 1.330(11)
N1 C15 1.377(10)
N2 C13 1.336(11)
N2 C14 1.374(10)
N3 C22 1.333(11)
N3 C1AA 1.380(11)
N4 C31 1.338(12)
N4 C0AA 1.372(12)
O2 C2 1.179(12)
O1 C1 1.141(13)
O3 C3 1.139(12)
O4 C19 1.136(13)
O5 C20 1.126(12)
O6 C21 1.085(12)
C4 C5 1.402(13)
C4 C17 1.493(12)
C5 C6 1.359(13)
C6 C7 1.392(13)
C6 Cl2 1.724(10)
C7 C15 1.414(12)
C7 C8 1.428(12)
C8 C9 1.343(13)
C9 C10 1.441(13)
C9 C16 1.501(13)
C10 C14 1.413(11)
C10 C11 1.419(13)
C11 C12 1.370(13)
C11 Cl3 1.722(8)
C12 C13 1.392(12)
C13 C18 1.489(13)
C14 C15 1.430(12)
Cl5 C29 1.726(10)
Cl6 C24 1.727(10)
C0AA C28 1.397(13)
C0AA C1AA 1.433(12)
C1AA C25 1.425(13)
C22 C23 1.382(14)
C22 C34 1.475(13)
C23 C24 1.368(14)
C24 C25 1.413(13)
C25 C26 1.448(13)
C26 C27 1.349(15)
C26 C32 1.520(16)
C27 C28 1.412(14)
C28 C29 1.416(14)
C29 C30 1.332(15)
C30 C31 1.424(14)
C31 C33 1.500(14)
